data_7011807
loop_
_publ_author_name
'Slagt, Martijn Q.'
'Klein Gebbink, Robertus J. M.'
'Lutz, Martin'
'Spek, Anthony L.'
'van Koten, Gerard'

_publ_section_title
;
 Synthetic strategies towards new para-functionalised NCN-pincer
 palladium(ii) and platinum(ii) complexes
;
_journal_issue 13
_journal_name_full 'Journal of the Chemical Society, Dalton Transactions'
_journal_page_first 2591
_journal_paper_doi 10.1039/b204239h
_journal_year 2002
_chemical_formula_moiety 'C13 H19 I N2 O2 Pt, C2 H6 O S'
_chemical_formula_sum 'C15 H25 I N2 O3 Pt S'
_chemical_formula_weight 635.42
_space_group_IT_number 14
_symmetry_cell_setting monoclinic
_symmetry_space_group_name_Hall '-P 2ybc'
_symmetry_space_group_name_H-M 'P 1 21/c 1'
_atom_sites_solution_hydrogens geom
_atom_sites_solution_primary heavy
_atom_sites_solution_secondary difmap
_audit_creation_method SHELXL-97
_cell_angle_alpha 90.00
_cell_angle_beta 108.9673(7)
_cell_angle_gamma 90.00
_cell_formula_units_Z 4
_cell_length_a 5.9677(1)
_cell_length_b 24.5133(14)
_cell_length_c 14.0288(2)
_cell_measurement_temperature 125(2)
_cell_volume 1940.82(12)
_computing_cell_refinement 'DENZO 1.11.0'
_computing_data_collection 'Nonius COLLECT'
_computing_data_reduction 'DENZO 1.11.0'
_computing_structure_refinement 'SHELXL-97 (Sheldrick, 1997)'
_computing_structure_solution 'DIRDIF-97 (Beurskens et al., 1997)'
_diffrn_ambient_temperature 125(2)
_diffrn_measured_fraction_theta_full 0.999
_diffrn_measured_fraction_theta_max 0.999
_diffrn_measurement_device_type 'Nonius KappaCCD'
_diffrn_radiation_monochromator graphite
_diffrn_radiation_source 'rotating anode'
_diffrn_radiation_type MoK\a
_diffrn_radiation_wavelength 0.71073
_diffrn_reflns_av_R_equivalents 0.0603
_diffrn_reflns_av_sigmaI/netI 0.0336
_diffrn_reflns_limit_h_max 7
_diffrn_reflns_limit_h_min -7
_diffrn_reflns_limit_k_max 31
_diffrn_reflns_limit_k_min -31
_diffrn_reflns_limit_l_max 17
_diffrn_reflns_limit_l_min -18
_diffrn_reflns_number 28006
_diffrn_reflns_theta_full 27.48
_diffrn_reflns_theta_max 27.48
_diffrn_reflns_theta_min 1.66
_exptl_absorpt_coefficient_mu 8.942
_exptl_absorpt_correction_T_max 0.63
_exptl_absorpt_correction_T_min 0.12
_exptl_absorpt_correction_type analytical
_exptl_crystal_colour yellow
_exptl_crystal_density_diffrn 2.175
_exptl_crystal_density_method 'not measured'
_exptl_crystal_description needle
_exptl_crystal_F_000 1200
_exptl_crystal_size_max 0.45
_exptl_crystal_size_mid 0.15
_exptl_crystal_size_min 0.09
_refine_diff_density_max 1.033
_refine_diff_density_min -1.482
_refine_diff_density_rms 0.162
_refine_ls_extinction_method none
_refine_ls_goodness_of_fit_ref 1.056
_refine_ls_hydrogen_treatment mixed
_refine_ls_matrix_type full
_refine_ls_number_parameters 218
_refine_ls_number_reflns 4451
_refine_ls_number_restraints 0
_refine_ls_restrained_S_all 1.056
_refine_ls_R_factor_all 0.0262
_refine_ls_R_factor_gt 0.0230
_refine_ls_shift/su_max 0.004
_refine_ls_shift/su_mean 0.000
_refine_ls_structure_factor_coef Fsqd
_refine_ls_weighting_details 'calc w=1/[\s^2^(Fo^2^)+(0.0261P)^2^+1.9847P] where P=(Fo^2^+2Fc^2^)/3'
_refine_ls_weighting_scheme calc
_refine_ls_wR_factor_gt 0.0543
_refine_ls_wR_factor_ref 0.0555
_reflns_number_gt 4109
_reflns_number_total 4451
_reflns_threshold_expression I>2\s(I)
_cod_data_source_file b204239h.txt
_cod_data_source_block s2327a
_cod_original_sg_symbol_H-M 'P 21/c'
_cod_database_code 7011807

loop_
_symmetry_equiv_pos_as_xyz
'x, y, z'
'-x, y+1/2, -z+1/2'
'-x, -y, -z'
'x, -y-1/2, z-1/2'

loop_
_atom_site_label
_atom_site_type_symbol
_atom_site_fract_x
_atom_site_fract_y
_atom_site_fract_z
_atom_site_U_iso_or_equiv
_atom_site_adp_type
_atom_site_occupancy
_atom_site_symmetry_multiplicity
_atom_site_calc_flag
_atom_site_refinement_flags
_atom_site_disorder_assembly
_atom_site_disorder_group
Pt1 Pt 0.681052(19) 0.347207(5) 0.594116(9) 0.01179(5) Uani 1 1 d . . .
I1 I 1.04369(4) 0.310135(9) 0.753683(17) 0.01947(7) Uani 1 1 d . . .
O1 O -0.3450(5) 0.44539(11) 0.2601(2) 0.0276(7) Uani 1 1 d . . .
H1O H -0.448(8) 0.4484(19) 0.217(4) 0.035(14) Uiso 1 1 d . . .
O2 O -0.2545(4) 0.38606(11) 0.1570(2) 0.0286(6) Uani 1 1 d . . .
N1 N 0.7020(4) 0.28675(11) 0.4923(2) 0.0133(6) Uani 1 1 d . . .
N2 N 0.5796(5) 0.41518(11) 0.6608(2) 0.0155(6) Uani 1 1 d . . .
C1 C 0.4135(6) 0.36983(13) 0.4824(3) 0.0150(7) Uani 1 1 d . . .
C2 C 0.2546(5) 0.40745(12) 0.4980(3) 0.0139(7) Uani 1 1 d . . .
C3 C 0.0523(5) 0.42105(13) 0.4193(3) 0.0149(7) Uani 1 1 d . . .
H3 H -0.0564 0.4470 0.4290 0.018 Uiso 1 1 calc R . .
C4 C 0.0101(6) 0.39611(13) 0.3257(3) 0.0160(7) Uani 1 1 d . . .
C5 C 0.1673(6) 0.35684(14) 0.3109(3) 0.0167(7) Uani 1 1 d . . .
H5 H 0.1336 0.3391 0.2476 0.020 Uiso 1 1 calc R . .
C6 C 0.3717(6) 0.34420(12) 0.3892(3) 0.0149(7) Uani 1 1 d . . .
C7 C 0.5647(6) 0.30576(14) 0.3861(3) 0.0165(7) Uani 1 1 d . . .
H7A H 0.6733 0.3244 0.3563 0.020 Uiso 1 1 calc R . .
H7B H 0.4949 0.2739 0.3434 0.020 Uiso 1 1 calc R . .
C8 C 0.3177(5) 0.42510(14) 0.6063(3) 0.0169(7) Uani 1 1 d . . .
H8A H 0.2220 0.4043 0.6397 0.020 Uiso 1 1 calc R . .
H8B H 0.2816 0.4643 0.6093 0.020 Uiso 1 1 calc R . .
C9 C 0.6142(6) 0.41127(14) 0.7704(2) 0.0188(7) Uani 1 1 d . . .
H9A H 0.7839 0.4088 0.8081 0.028 Uiso 1 1 calc R . .
H9B H 0.5335 0.3787 0.7834 0.028 Uiso 1 1 calc R . .
H9C H 0.5481 0.4438 0.7921 0.028 Uiso 1 1 calc R . .
C10 C 0.7145(6) 0.46351(14) 0.6440(3) 0.0205(8) Uani 1 1 d . . .
H10A H 0.6670 0.4960 0.6734 0.031 Uiso 1 1 calc R . .
H10B H 0.6803 0.4691 0.5715 0.031 Uiso 1 1 calc R . .
H10C H 0.8846 0.4572 0.6760 0.031 Uiso 1 1 calc R . .
C11 C 0.5879(6) 0.23604(14) 0.5141(3) 0.0216(8) Uani 1 1 d . . .
H11A H 0.5963 0.2073 0.4669 0.032 Uiso 1 1 calc R . .
H11B H 0.4216 0.2435 0.5064 0.032 Uiso 1 1 calc R . .
H11C H 0.6709 0.2241 0.5832 0.032 Uiso 1 1 calc R . .
C12 C 0.9462(6) 0.27311(14) 0.4945(3) 0.0186(7) Uani 1 1 d . . .
H12A H 1.0321 0.2556 0.5588 0.028 Uiso 1 1 calc R . .
H12B H 1.0288 0.3066 0.4871 0.028 Uiso 1 1 calc R . .
H12C H 0.9388 0.2481 0.4390 0.028 Uiso 1 1 calc R . .
C13 C -0.2070(6) 0.40846(14) 0.2390(3) 0.0185(7) Uani 1 1 d . . .
S1 S 0.11239(15) 0.06349(4) 0.52521(7) 0.02090(19) Uani 1 1 d . . .
O3 O 0.2448(4) 0.03794(10) 0.6253(2) 0.0264(6) Uani 1 1 d . . .
C14 C 0.1475(7) 0.13523(15) 0.5409(3) 0.0252(8) Uani 1 1 d . . .
H14A H 0.0478 0.1487 0.5793 0.038 Uiso 1 1 calc R . .
H14B H 0.1003 0.1529 0.4747 0.038 Uiso 1 1 calc R . .
H14C H 0.3138 0.1437 0.5775 0.038 Uiso 1 1 calc R . .
C15 C 0.2911(7) 0.05428(17) 0.4463(3) 0.0316(9) Uani 1 1 d . . .
H15A H 0.4530 0.0665 0.4820 0.047 Uiso 1 1 calc R . .
H15B H 0.2253 0.0757 0.3845 0.047 Uiso 1 1 calc R . .
H15C H 0.2931 0.0156 0.4291 0.047 Uiso 1 1 calc R . .

loop_
_atom_site_aniso_label
_atom_site_aniso_U_11
_atom_site_aniso_U_22
_atom_site_aniso_U_33
_atom_site_aniso_U_23
_atom_site_aniso_U_13
_atom_site_aniso_U_12
Pt1 0.01129(7) 0.01018(8) 0.01370(9) -0.00021(4) 0.00378(5) 0.00014(4)
I1 0.01915(11) 0.01922(12) 0.01690(13) 0.00226(9) 0.00152(9) 0.00337(8)
O1 0.0241(14) 0.0278(15) 0.0222(16) -0.0074(12) -0.0046(12) 0.0118(11)
O2 0.0212(13) 0.0366(16) 0.0230(15) -0.0071(12) 0.0005(10) 0.0074(11)
N1 0.0113(12) 0.0137(13) 0.0152(15) 0.0000(11) 0.0046(10) 0.0011(10)
N2 0.0135(13) 0.0145(14) 0.0190(15) -0.0017(12) 0.0057(11) -0.0010(10)
C1 0.0139(14) 0.0162(16) 0.0137(18) 0.0014(14) 0.0028(12) -0.0025(12)
C2 0.0132(15) 0.0075(14) 0.0215(18) 0.0002(13) 0.0064(13) -0.0015(11)
C3 0.0131(14) 0.0120(15) 0.0197(18) 0.0008(13) 0.0053(13) 0.0006(12)
C4 0.0177(15) 0.0135(16) 0.0160(18) 0.0028(13) 0.0044(13) -0.0006(12)
C5 0.0184(16) 0.0166(16) 0.0147(19) -0.0022(14) 0.0050(13) -0.0019(13)
C6 0.0182(16) 0.0112(16) 0.0172(19) -0.0005(13) 0.0085(14) -0.0015(12)
C7 0.0166(15) 0.0190(17) 0.0131(18) -0.0012(14) 0.0037(13) 0.0023(13)
C8 0.0139(15) 0.0153(16) 0.0211(19) -0.0007(14) 0.0050(13) 0.0029(12)
C9 0.0205(16) 0.0216(18) 0.0137(18) -0.0045(14) 0.0047(13) 0.0001(14)
C10 0.0221(17) 0.0132(16) 0.029(2) -0.0043(15) 0.0119(15) -0.0052(13)
C11 0.0221(17) 0.0146(16) 0.029(2) -0.0037(15) 0.0088(15) -0.0048(13)
C12 0.0149(15) 0.0170(17) 0.026(2) -0.0029(15) 0.0091(14) 0.0035(12)
C13 0.0176(16) 0.0172(17) 0.0201(19) 0.0016(15) 0.0053(14) 0.0013(13)
S1 0.0198(4) 0.0179(4) 0.0196(5) 0.0022(4) -0.0010(3) -0.0028(3)
O3 0.0241(12) 0.0248(14) 0.0225(14) 0.0070(12) -0.0031(11) -0.0086(10)
C14 0.035(2) 0.0173(17) 0.022(2) 0.0011(16) 0.0074(16) 0.0006(15)
C15 0.031(2) 0.036(2) 0.025(2) 0.0040(18) 0.0059(17) 0.0133(17)

loop_
_atom_type_symbol
_atom_type_description
_atom_type_scat_dispersion_real
_atom_type_scat_dispersion_imag
_atom_type_scat_source
C C 0.0033 0.0016 'International Tables Vol C Tables 4.2.6.8 and 6.1.1.4'
H H 0.0000 0.0000 'International Tables Vol C Tables 4.2.6.8 and 6.1.1.4'
I I -0.4742 1.8119 'International Tables Vol C Tables 4.2.6.8 and 6.1.1.4'
N N 0.0061 0.0033 'International Tables Vol C Tables 4.2.6.8 and 6.1.1.4'
O O 0.0106 0.0060 'International Tables Vol C Tables 4.2.6.8 and 6.1.1.4'
Pt Pt -1.7033 8.3905 'International Tables Vol C Tables 4.2.6.8 and 6.1.1.4'
S S 0.1246 0.1234 'International Tables Vol C Tables 4.2.6.8 and 6.1.1.4'

loop_
_geom_angle_atom_site_label_1
_geom_angle_atom_site_label_2
_geom_angle_atom_site_label_3
_geom_angle
_geom_angle_site_symmetry_1
_geom_angle_site_symmetry_3
_geom_angle_publ_flag
C1 Pt1 N1 82.27(13) . . ?
C1 Pt1 N2 81.41(13) . . ?
N1 Pt1 N2 163.67(10) . . ?
C1 Pt1 I1 176.58(10) . . ?
N1 Pt1 I1 96.74(7) . . ?
N2 Pt1 I1 99.58(8) . . ?
C13 O1 H1O 108(4) . . ?
C12 N1 C11 108.5(3) . . ?
C12 N1 C7 107.6(2) . . ?
C11 N1 C7 108.6(3) . . ?
C12 N1 Pt1 114.9(2) . . ?
C11 N1 Pt1 108.5(2) . . ?
C7 N1 Pt1 108.61(19) . . ?
C9 N2 C10 108.3(3) . . ?
C9 N2 C8 107.8(2) . . ?
C10 N2 C8 108.2(3) . . ?
C9 N2 Pt1 116.6(2) . . ?
C10 N2 Pt1 108.15(19) . . ?
C8 N2 Pt1 107.55(19) . . ?
C2 C1 C6 121.5(3) . . ?
C2 C1 Pt1 119.5(3) . . ?
C6 C1 Pt1 118.8(2) . . ?
C3 C2 C1 119.8(3) . . ?
C3 C2 C8 127.0(3) . . ?
C1 C2 C8 113.0(3) . . ?
C2 C3 C4 119.2(3) . . ?
C2 C3 H3 120.4 . . ?
C4 C3 H3 120.4 . . ?
C3 C4 C5 120.9(3) . . ?
C3 C4 C13 121.4(3) . . ?
C5 C4 C13 117.6(3) . . ?
C6 C5 C4 119.6(3) . . ?
C6 C5 H5 120.2 . . ?
C4 C5 H5 120.2 . . ?
C5 C6 C1 119.0(3) . . ?
C5 C6 C7 127.2(3) . . ?
C1 C6 C7 113.8(3) . . ?
C6 C7 N1 109.8(3) . . ?
C6 C7 H7A 109.7 . . ?
N1 C7 H7A 109.7 . . ?
C6 C7 H7B 109.7 . . ?
N1 C7 H7B 109.7 . . ?
H7A C7 H7B 108.2 . . ?
C2 C8 N2 109.9(3) . . ?
C2 C8 H8A 109.7 . . ?
N2 C8 H8A 109.7 . . ?
C2 C8 H8B 109.7 . . ?
N2 C8 H8B 109.7 . . ?
H8A C8 H8B 108.2 . . ?
N2 C9 H9A 109.5 . . ?
N2 C9 H9B 109.5 . . ?
H9A C9 H9B 109.5 . . ?
N2 C9 H9C 109.5 . . ?
H9A C9 H9C 109.5 . . ?
H9B C9 H9C 109.5 . . ?
N2 C10 H10A 109.5 . . ?
N2 C10 H10B 109.5 . . ?
H10A C10 H10B 109.5 . . ?
N2 C10 H10C 109.5 . . ?
H10A C10 H10C 109.5 . . ?
H10B C10 H10C 109.5 . . ?
N1 C11 H11A 109.5 . . ?
N1 C11 H11B 109.5 . . ?
H11A C11 H11B 109.5 . . ?
N1 C11 H11C 109.5 . . ?
H11A C11 H11C 109.5 . . ?
H11B C11 H11C 109.5 . . ?
N1 C12 H12A 109.5 . . ?
N1 C12 H12B 109.5 . . ?
H12A C12 H12B 109.5 . . ?
N1 C12 H12C 109.5 . . ?
H12A C12 H12C 109.5 . . ?
H12B C12 H12C 109.5 . . ?
O2 C13 O1 123.2(3) . . ?
O2 C13 C4 123.4(3) . . ?
O1 C13 C4 113.4(3) . . ?
O3 S1 C14 106.93(17) . . ?
O3 S1 C15 106.71(17) . . ?
C14 S1 C15 97.6(2) . . ?
S1 C14 H14A 109.5 . . ?
S1 C14 H14B 109.5 . . ?
H14A C14 H14B 109.5 . . ?
S1 C14 H14C 109.5 . . ?
H14A C14 H14C 109.5 . . ?
H14B C14 H14C 109.5 . . ?
S1 C15 H15A 109.5 . . ?
S1 C15 H15B 109.5 . . ?
H15A C15 H15B 109.5 . . ?
S1 C15 H15C 109.5 . . ?
H15A C15 H15C 109.5 . . ?
H15B C15 H15C 109.5 . . ?

loop_
_geom_bond_atom_site_label_1
_geom_bond_atom_site_label_2
_geom_bond_distance
_geom_bond_site_symmetry_2
_geom_bond_publ_flag
Pt1 C1 1.920(3) . ?
Pt1 N1 2.090(3) . ?
Pt1 N2 2.095(3) . ?
Pt1 I1 2.7150(2) . ?
O1 C13 1.320(4) . ?
O1 H1O 0.72(5) . ?
O2 C13 1.222(4) . ?
N1 C12 1.486(4) . ?
N1 C11 1.496(4) . ?
N1 C7 1.521(4) . ?
N2 C9 1.486(4) . ?
N2 C10 1.493(4) . ?
N2 C8 1.520(4) . ?
C1 C2 1.390(4) . ?
C1 C6 1.398(5) . ?
C2 C3 1.386(4) . ?
C2 C8 1.505(5) . ?
C3 C4 1.395(5) . ?
C3 H3 0.9500 . ?
C4 C5 1.406(5) . ?
C4 C13 1.491(5) . ?
C5 C6 1.385(5) . ?
C5 H5 0.9500 . ?
C6 C7 1.500(4) . ?
C7 H7A 0.9900 . ?
C7 H7B 0.9900 . ?
C8 H8A 0.9900 . ?
C8 H8B 0.9900 . ?
C9 H9A 0.9800 . ?
C9 H9B 0.9800 . ?
C9 H9C 0.9800 . ?
C10 H10A 0.9800 . ?
C10 H10B 0.9800 . ?
C10 H10C 0.9800 . ?
C11 H11A 0.9800 . ?
C11 H11B 0.9800 . ?
C11 H11C 0.9800 . ?
C12 H12A 0.9800 . ?
C12 H12B 0.9800 . ?
C12 H12C 0.9800 . ?
S1 O3 1.505(3) . ?
S1 C14 1.776(4) . ?
S1 C15 1.783(4) . ?
C14 H14A 0.9800 . ?
C14 H14B 0.9800 . ?
C14 H14C 0.9800 . ?
C15 H15A 0.9800 . ?
C15 H15B 0.9800 . ?
C15 H15C 0.9800 . ?

loop_
_geom_hbond_atom_site_label_D
_geom_hbond_atom_site_label_H
_geom_hbond_atom_site_label_A
_geom_hbond_distance_DH
_geom_hbond_distance_HA
_geom_hbond_distance_DA
_geom_hbond_angle_DHA
_geom_hbond_site_symmetry_A
O1 H1O O3 0.72(5) 1.89(5) 2.594(4) 166(5) 4_465

loop_
_geom_torsion_atom_site_label_1
_geom_torsion_atom_site_label_2
_geom_torsion_atom_site_label_3
_geom_torsion_atom_site_label_4
_geom_torsion
_geom_torsion_site_symmetry_1
_geom_torsion_site_symmetry_2
_geom_torsion_site_symmetry_3
_geom_torsion_site_symmetry_4
_geom_torsion_publ_flag
C1 Pt1 N1 C12 140.0(2) . . . . ?
N2 Pt1 N1 C12 137.9(3) . . . . ?
I1 Pt1 N1 C12 -43.3(2) . . . . ?
C1 Pt1 N1 C11 -98.3(2) . . . . ?
N2 Pt1 N1 C11 -100.5(4) . . . . ?
I1 Pt1 N1 C11 78.4(2) . . . . ?
C1 Pt1 N1 C7 19.5(2) . . . . ?
N2 Pt1 N1 C7 17.4(5) . . . . ?
I1 Pt1 N1 C7 -163.80(18) . . . . ?
C1 Pt1 N2 C9 145.5(2) . . . . ?
N1 Pt1 N2 C9 147.7(3) . . . . ?
I1 Pt1 N2 C9 -31.2(2) . . . . ?
C1 Pt1 N2 C10 -92.2(2) . . . . ?
N1 Pt1 N2 C10 -90.1(4) . . . . ?
I1 Pt1 N2 C10 91.1(2) . . . . ?
C1 Pt1 N2 C8 24.4(2) . . . . ?
N1 Pt1 N2 C8 26.6(5) . . . . ?
I1 Pt1 N2 C8 -152.27(18) . . . . ?
N1 Pt1 C1 C2 166.7(3) . . . . ?
N2 Pt1 C1 C2 -13.9(3) . . . . ?
N1 Pt1 C1 C6 -7.5(3) . . . . ?
N2 Pt1 C1 C6 171.9(3) . . . . ?
C6 C1 C2 C3 -1.4(5) . . . . ?
Pt1 C1 C2 C3 -175.4(2) . . . . ?
C6 C1 C2 C8 173.1(3) . . . . ?
Pt1 C1 C2 C8 -0.9(4) . . . . ?
C1 C2 C3 C4 0.7(5) . . . . ?
C8 C2 C3 C4 -172.9(3) . . . . ?
C2 C3 C4 C5 1.2(5) . . . . ?
C2 C3 C4 C13 178.8(3) . . . . ?
C3 C4 C5 C6 -2.5(5) . . . . ?
C13 C4 C5 C6 179.8(3) . . . . ?
C4 C5 C6 C1 1.8(5) . . . . ?
C4 C5 C6 C7 -176.8(3) . . . . ?
C2 C1 C6 C5 0.1(5) . . . . ?
Pt1 C1 C6 C5 174.2(3) . . . . ?
C2 C1 C6 C7 178.9(3) . . . . ?
Pt1 C1 C6 C7 -7.1(4) . . . . ?
C5 C6 C7 N1 -158.1(3) . . . . ?
C1 C6 C7 N1 23.3(4) . . . . ?
C12 N1 C7 C6 -152.5(3) . . . . ?
C11 N1 C7 C6 90.2(3) . . . . ?
Pt1 N1 C7 C6 -27.6(3) . . . . ?
C3 C2 C8 N2 -163.9(3) . . . . ?
C1 C2 C8 N2 22.0(4) . . . . ?
C9 N2 C8 C2 -157.4(3) . . . . ?
C10 N2 C8 C2 85.7(3) . . . . ?
Pt1 N2 C8 C2 -30.9(3) . . . . ?
C3 C4 C13 O2 -177.3(3) . . . . ?
C5 C4 C13 O2 0.4(5) . . . . ?
C3 C4 C13 O1 1.7(5) . . . . ?
C5 C4 C13 O1 179.4(3) . . . . ?
